data_7018023
loop_
_publ_author_name
'Sarma, Monima'
'Chatterjee, Tanmay'
'Vindhya, Hanumanthugari'
'Das, Samar K.'

_publ_section_title
;
 Spontaneous resolution through helical association of a Cu-azamacrocyclic
 complex with Lindqvist-type isopolyanion.
;
_journal_issue 6
_journal_name_full 'Dalton transactions (Cambridge, England : 2003)'
_journal_page_first 1862
_journal_page_last 1866
_journal_paper_doi 10.1039/c1dt11987g
_journal_volume 41
_journal_year 2012
_chemical_formula_moiety 'C18 H35 Cu N5, O19 W6'
_chemical_formula_sum 'C18 H35 Cu N5 O19 W6'
_chemical_formula_weight 1792.13
_chemical_name_systematic
;
?
;
_space_group_IT_number 19
_symmetry_cell_setting orthorhombic
_symmetry_space_group_name_Hall 'P 2ac 2ab'
_symmetry_space_group_name_H-M 'P 21 21 21'
_atom_sites_solution_hydrogens geom
_atom_sites_solution_primary direct
_atom_sites_solution_secondary difmap
_audit_creation_method SHELXL-97
_cell_angle_alpha 90.00
_cell_angle_beta 90.00
_cell_angle_gamma 90.00
_cell_formula_units_Z 4
_cell_length_a 11.0430(9)
_cell_length_b 15.0977(12)
_cell_length_c 20.7375(17)
_cell_measurement_reflns_used 7409
_cell_measurement_temperature 298(2)
_cell_measurement_theta_max 25.90
_cell_measurement_theta_min 2.29
_cell_volume 3457.4(5)
_computing_cell_refinement 'Bruker SMART'
_computing_data_collection 'Bruker SMART'
_computing_data_reduction 'Bruker SAINT'
_computing_molecular_graphics 'Bruker SHELXTL'
_computing_publication_material 'Bruker SHELXTL'
_computing_structure_refinement 'Bruker SHELXTL'
_computing_structure_solution 'Bruker SHELXTL'
_diffrn_ambient_temperature 298(2)
_diffrn_measured_fraction_theta_full 1.000
_diffrn_measured_fraction_theta_max 1.000
_diffrn_measurement_device_type 'CCD Area Detector'
_diffrn_measurement_method 'Phi and Omega Scans'
_diffrn_radiation_monochromator graphite
_diffrn_radiation_source 'fine-focus sealed tube'
_diffrn_radiation_type MoK\a
_diffrn_radiation_wavelength 0.71073
_diffrn_reflns_av_R_equivalents 0.0561
_diffrn_reflns_av_sigmaI/netI 0.0422
_diffrn_reflns_limit_h_max 13
_diffrn_reflns_limit_h_min -13
_diffrn_reflns_limit_k_max 17
_diffrn_reflns_limit_k_min -17
_diffrn_reflns_limit_l_max 24
_diffrn_reflns_limit_l_min -24
_diffrn_reflns_number 32509
_diffrn_reflns_theta_full 25.00
_diffrn_reflns_theta_max 25.00
_diffrn_reflns_theta_min 1.67
_exptl_absorpt_coefficient_mu 20.561
_exptl_absorpt_correction_T_max 0.2900
_exptl_absorpt_correction_T_min 0.0930
_exptl_absorpt_correction_type empirical
_exptl_absorpt_process_details 'Bruker SADABS'
_exptl_crystal_colour Red
_exptl_crystal_density_diffrn 3.439
_exptl_crystal_density_method 'not measured'
_exptl_crystal_description Block
_exptl_crystal_F_000 3204
_exptl_crystal_size_max 0.22
_exptl_crystal_size_mid 0.12
_exptl_crystal_size_min 0.08
_refine_diff_density_max 0.849
_refine_diff_density_min -0.948
_refine_diff_density_rms 0.193
_refine_ls_abs_structure_details 'Flack H D (1983), Acta Cryst. A39, 876-881'
_refine_ls_abs_structure_Flack -0.002(13)
_refine_ls_extinction_method none
_refine_ls_goodness_of_fit_ref 1.016
_refine_ls_hydrogen_treatment constr
_refine_ls_matrix_type full
_refine_ls_number_parameters 449
_refine_ls_number_reflns 6084
_refine_ls_number_restraints 0
_refine_ls_restrained_S_all 1.016
_refine_ls_R_factor_all 0.0331
_refine_ls_R_factor_gt 0.0285
_refine_ls_shift/su_max 0.001
_refine_ls_shift/su_mean 0.000
_refine_ls_structure_factor_coef Fsqd
_refine_ls_weighting_details 'calc w=1/[\s^2^(Fo^2^)+(0.0211P)^2^+0.0000P] where P=(Fo^2^+2Fc^2^)/3'
_refine_ls_weighting_scheme calc
_refine_ls_wR_factor_gt 0.0533
_refine_ls_wR_factor_ref 0.0547
_reflns_number_gt 5612
_reflns_number_total 6084
_reflns_threshold_expression >2sigma(I)
_cod_data_source_file c1dt11987g.txt
_cod_data_source_block Cu-TDE-W6(1P)
_cod_depositor_comments
;
The following automatic conversions were performed:

'_symmetry_cell_setting' value 'Orthorhombic' changed to
'orthorhombic' according to
/home/saulius/struct/CIF-dictionaries/cif_core.dic dictionary named
'cif_core.dic' version 2.4.1 from
2010-06-29.

'_exptl_absorpt_correction_type' value 'Empirical'
changed to 'empirical' according to
/home/saulius/struct/CIF-dictionaries/cif_core.dic dictionary named
'cif_core.dic' version 2.4.1 from 2010-06-29.

Automatic conversion script
Id: cif_fix_values 1715 2011-07-08 13:25:40Z adriana 
;
_cod_database_code 7018023

loop_
_symmetry_equiv_pos_as_xyz
'x, y, z'
'-x+1/2, -y, z+1/2'
'-x, y+1/2, -z+1/2'
'x+1/2, -y+1/2, -z'

loop_
_atom_site_label
_atom_site_type_symbol
_atom_site_fract_x
_atom_site_fract_y
_atom_site_fract_z
_atom_site_U_iso_or_equiv
_atom_site_adp_type
_atom_site_occupancy
_atom_site_symmetry_multiplicity
_atom_site_calc_flag
_atom_site_refinement_flags
C1 C 0.3698(11) 0.6629(8) 0.3455(5) 0.046(3) Uani 1 1 d .
H1A H 0.3955 0.6659 0.3902 0.055 Uiso 1 1 calc R
H1B H 0.3095 0.7087 0.3385 0.055 Uiso 1 1 calc R
C2 C 0.4763(9) 0.6789(7) 0.3023(5) 0.035(3) Uani 1 1 d .
H2A H 0.5043 0.7396 0.3066 0.042 Uiso 1 1 calc R
H2B H 0.5423 0.6394 0.3134 0.042 Uiso 1 1 calc R
C3 C 0.4852(9) 0.7002(7) 0.1881(5) 0.032(3) Uani 1 1 d .
C4 C 0.4383(9) 0.6849(7) 0.1216(5) 0.033(3) Uani 1 1 d .
H4A H 0.4997 0.6516 0.0986 0.040 Uiso 1 1 calc R
H4B H 0.4331 0.7424 0.1009 0.040 Uiso 1 1 calc R
C5 C 0.3182(9) 0.6383(8) 0.1098(5) 0.035(3) Uani 1 1 d .
C6 C 0.2296(10) 0.4823(8) 0.1219(5) 0.044(3) Uani 1 1 d .
H6A H 0.1513 0.5114 0.1209 0.052 Uiso 1 1 calc R
H6B H 0.2452 0.4574 0.0796 0.052 Uiso 1 1 calc R
C7 C 0.2294(10) 0.4128(8) 0.1700(5) 0.041(3) Uani 1 1 d .
H7A H 0.3035 0.3785 0.1670 0.050 Uiso 1 1 calc R
H7B H 0.1615 0.3733 0.1627 0.050 Uiso 1 1 calc R
C8 C 0.1566(9) 0.4228(8) 0.2812(6) 0.040(3) Uani 1 1 d .
C9 C 0.1557(10) 0.4651(8) 0.3468(5) 0.044(3) Uani 1 1 d .
H9A H 0.2108 0.4316 0.3738 0.053 Uiso 1 1 calc R
H9B H 0.0752 0.4570 0.3645 0.053 Uiso 1 1 calc R
C10 C 0.1882(10) 0.5633(8) 0.3547(5) 0.040(3) Uani 1 1 d .
C11 C 0.5943(10) 0.7585(8) 0.1924(6) 0.052(3) Uani 1 1 d .
H11A H 0.5706 0.8161 0.2075 0.078 Uiso 1 1 calc R
H11B H 0.6306 0.7638 0.1505 0.078 Uiso 1 1 calc R
H11C H 0.6516 0.7331 0.2218 0.078 Uiso 1 1 calc R
C12 C 0.2122(9) 0.6891(8) 0.1397(5) 0.038(3) Uani 1 1 d .
H12A H 0.1373 0.6645 0.1246 0.058 Uiso 1 1 calc R
H12B H 0.2170 0.7503 0.1275 0.058 Uiso 1 1 calc R
H12C H 0.2160 0.6843 0.1858 0.058 Uiso 1 1 calc R
C13 C 0.2963(10) 0.6338(9) 0.0363(5) 0.042(3) Uani 1 1 d .
H13A H 0.3555 0.5956 0.0169 0.063 Uiso 1 1 calc R
H13B H 0.3032 0.6921 0.0182 0.063 Uiso 1 1 calc R
H13C H 0.2167 0.6109 0.0281 0.063 Uiso 1 1 calc R
C14 C 0.0820(11) 0.3401(9) 0.2770(7) 0.067(4) Uani 1 1 d .
H14A H 0.0058 0.3533 0.2569 0.101 Uiso 1 1 calc R
H14B H 0.0680 0.3173 0.3196 0.101 Uiso 1 1 calc R
H14C H 0.1244 0.2966 0.2518 0.101 Uiso 1 1 calc R
C15 C 0.1795(11) 0.5864(10) 0.4261(6) 0.061(4) Uani 1 1 d .
H15A H 0.2371 0.5517 0.4499 0.092 Uiso 1 1 calc R
H15B H 0.0993 0.5738 0.4414 0.092 Uiso 1 1 calc R
H15C H 0.1967 0.6482 0.4320 0.092 Uiso 1 1 calc R
C16 C 0.0998(10) 0.6214(9) 0.3165(6) 0.052(3) Uani 1 1 d .
H16A H 0.1198 0.6827 0.3229 0.078 Uiso 1 1 calc R
H16B H 0.0186 0.6107 0.3312 0.078 Uiso 1 1 calc R
H16C H 0.1055 0.6073 0.2715 0.078 Uiso 1 1 calc R
C17 C 0.7372(10) 0.4293(13) 0.2690(6) 0.081(5) Uani 1 1 d .
H17A H 0.7650 0.3944 0.2333 0.121 Uiso 1 1 calc R
H17B H 0.7465 0.3961 0.3082 0.121 Uiso 1 1 calc R
H17C H 0.7839 0.4828 0.2717 0.121 Uiso 1 1 calc R
C18 C 0.6099(10) 0.4514(8) 0.2599(5) 0.037(3) Uani 1 1 d .
Cu1 Cu 0.33105(11) 0.55577(9) 0.23633(6) 0.0306(3) Uani 1 1 d .
N1 N 0.3157(7) 0.5753(6) 0.3325(4) 0.030(2) Uani 1 1 d .
N2 N 0.4355(7) 0.6621(5) 0.2360(4) 0.0281(19) Uani 1 1 d .
N3 N 0.3290(8) 0.5496(6) 0.1393(4) 0.034(2) Uani 1 1 d .
N4 N 0.2195(7) 0.4544(6) 0.2362(5) 0.039(2) Uani 1 1 d .
N5 N 0.5106(9) 0.4684(7) 0.2532(5) 0.048(3) Uani 1 1 d .
O1 O 0.7266(7) 0.3153(6) -0.1372(4) 0.051(2) Uani 1 1 d .
O2 O 0.6549(6) 0.4852(5) -0.0887(3) 0.0386(19) Uani 1 1 d .
O3 O 0.8621(6) 0.3144(5) -0.0192(4) 0.0383(18) Uani 1 1 d .
O4 O 0.8892(6) 0.4493(5) -0.0982(3) 0.0363(18) Uani 1 1 d .
O5 O 0.6289(6) 0.3493(5) -0.0094(3) 0.0373(18) Uani 1 1 d .
O6 O 0.5634(6) 0.6540(5) -0.0606(4) 0.055(2) Uani 1 1 d .
O7 O 0.5559(6) 0.5103(4) 0.0251(3) 0.0308(16) Uani 1 1 d .
O8 O 0.8152(6) 0.6099(5) -0.0648(3) 0.0388(19) Uani 1 1 d .
O9 O 0.5081(6) 0.3687(5) 0.1122(4) 0.044(2) Uani 1 1 d .
O10 O 0.7166(6) 0.6364(5) 0.0489(3) 0.0386(18) Uani 1 1 d .
O11 O 0.6899(6) 0.5017(5) 0.1296(3) 0.0305(17) Uani 1 1 d .
O12 O 0.8572(8) 0.6361(6) 0.1657(4) 0.056(2) Uani 1 1 d .
O13 O 0.9228(6) 0.4654(5) 0.1208(3) 0.0365(18) Uani 1 1 d .
O14 O 0.9516(6) 0.5990(5) 0.0402(3) 0.0330(17) Uani 1 1 d .
O15 O 1.0122(7) 0.2920(6) 0.0929(4) 0.052(2) Uani 1 1 d .
O16 O 0.7621(6) 0.3406(5) 0.0959(3) 0.0365(18) Uani 1 1 d .
O17 O 1.0225(6) 0.4400(5) 0.0055(3) 0.0345(18) Uani 1 1 d .
O18 O 1.0718(6) 0.5803(5) -0.0817(4) 0.049(2) Uani 1 1 d .
O19 O 0.7903(6) 0.4750(5) 0.0160(3) 0.0300(16) Uani 1 1 d .
W1 W 0.75127(4) 0.38029(3) -0.07135(2) 0.03512(12) Uani 1 1 d .
W2 W 0.66056(4) 0.57975(3) -0.02850(2) 0.03458(12) Uani 1 1 d .
W3 W 0.82783(4) 0.56848(3) 0.10216(2) 0.03422(12) Uani 1 1 d .
W4 W 0.91863(4) 0.36934(3) 0.05933(2) 0.03381(11) Uani 1 1 d .
W5 W 0.62774(4) 0.41209(3) 0.07057(2) 0.03093(11) Uani 1 1 d .
W6 W 0.95105(4) 0.53698(3) -0.03970(2) 0.03204(11) Uani 1 1 d .

loop_
_atom_site_aniso_label
_atom_site_aniso_U_11
_atom_site_aniso_U_22
_atom_site_aniso_U_33
_atom_site_aniso_U_23
_atom_site_aniso_U_13
_atom_site_aniso_U_12
C1 0.058(8) 0.053(9) 0.027(6) -0.003(6) -0.001(6) 0.015(7)
C2 0.043(6) 0.031(7) 0.031(6) 0.001(5) 0.001(5) -0.010(5)
C3 0.037(6) 0.020(6) 0.038(6) 0.006(5) -0.002(5) 0.016(5)
C4 0.043(6) 0.030(6) 0.027(6) 0.009(5) -0.002(5) 0.005(5)
C5 0.024(5) 0.047(8) 0.033(6) 0.000(5) -0.002(5) 0.008(5)
C6 0.046(7) 0.044(8) 0.041(7) -0.004(6) -0.013(6) -0.012(6)
C7 0.042(7) 0.039(8) 0.043(7) -0.005(6) 0.000(5) -0.007(6)
C8 0.021(5) 0.033(7) 0.065(8) 0.009(6) 0.007(5) 0.006(5)
C9 0.029(6) 0.051(8) 0.053(8) 0.019(6) 0.012(5) -0.006(6)
C10 0.039(6) 0.047(8) 0.033(6) -0.001(5) 0.013(5) 0.000(6)
C11 0.057(8) 0.054(9) 0.045(8) -0.004(6) 0.004(6) -0.022(7)
C12 0.033(6) 0.042(8) 0.041(7) 0.005(6) -0.003(5) -0.002(5)
C13 0.043(6) 0.056(8) 0.027(6) 0.005(6) -0.011(5) -0.001(6)
C14 0.049(8) 0.056(10) 0.097(12) 0.021(8) 0.017(8) -0.005(7)
C15 0.060(8) 0.072(10) 0.051(8) 0.002(8) 0.013(7) 0.000(8)
C16 0.043(7) 0.048(8) 0.066(9) 0.010(7) 0.013(6) 0.011(6)
C17 0.050(8) 0.150(17) 0.042(8) 0.004(9) -0.012(6) 0.042(9)
C18 0.040(7) 0.043(8) 0.029(6) 0.002(5) 0.002(5) 0.007(6)
Cu1 0.0307(7) 0.0318(8) 0.0293(7) -0.0010(6) 0.0006(5) -0.0023(6)
N1 0.032(5) 0.025(5) 0.034(5) -0.004(4) 0.009(4) -0.009(4)
N2 0.037(5) 0.021(5) 0.026(5) -0.003(4) -0.004(4) -0.002(4)
N3 0.040(5) 0.034(6) 0.029(5) -0.005(4) -0.010(4) 0.000(4)
N4 0.038(5) 0.028(6) 0.051(6) 0.002(5) 0.005(5) -0.010(4)
N5 0.044(6) 0.057(7) 0.042(6) 0.004(5) 0.007(5) 0.003(5)
O1 0.049(5) 0.063(6) 0.041(5) -0.018(4) 0.006(4) -0.021(4)
O2 0.035(4) 0.048(5) 0.033(4) 0.010(4) -0.002(3) -0.007(4)
O3 0.039(4) 0.023(4) 0.053(5) -0.004(4) 0.004(4) -0.003(3)
O4 0.031(4) 0.047(5) 0.031(4) -0.009(4) 0.004(3) -0.003(4)
O5 0.037(4) 0.041(5) 0.034(4) -0.001(4) 0.004(3) -0.012(4)
O6 0.034(4) 0.056(6) 0.074(6) 0.030(5) -0.005(4) 0.002(4)
O7 0.030(4) 0.029(4) 0.034(4) 0.005(3) 0.005(3) 0.000(3)
O8 0.034(4) 0.039(5) 0.044(5) 0.017(4) 0.002(4) -0.006(3)
O9 0.038(4) 0.042(5) 0.052(5) 0.007(4) 0.015(4) -0.008(4)
O10 0.041(4) 0.027(4) 0.048(5) -0.004(4) 0.004(4) 0.000(3)
O11 0.034(4) 0.035(4) 0.022(4) 0.001(3) 0.010(3) 0.000(3)
O12 0.063(5) 0.060(6) 0.046(5) -0.018(5) -0.001(4) 0.000(5)
O13 0.033(4) 0.048(5) 0.028(4) -0.001(4) -0.008(3) -0.004(4)
O14 0.028(4) 0.034(4) 0.038(4) -0.008(3) -0.001(3) -0.010(3)
O15 0.045(5) 0.047(5) 0.064(6) 0.017(5) -0.002(4) 0.011(4)
O16 0.041(4) 0.034(5) 0.034(4) 0.007(4) 0.003(3) 0.000(4)
O17 0.025(4) 0.047(5) 0.031(4) -0.004(4) 0.000(3) 0.003(3)
O18 0.039(4) 0.059(6) 0.048(5) 0.004(4) 0.009(4) -0.011(4)
O19 0.032(4) 0.034(4) 0.024(3) 0.001(3) 0.007(3) -0.001(3)
W1 0.0335(2) 0.0427(3) 0.0292(2) -0.0096(2) 0.0027(2) -0.0084(2)
W2 0.0294(2) 0.0366(3) 0.0377(3) 0.0092(2) -0.00064(19) -0.0002(2)
W3 0.0353(2) 0.0359(3) 0.0314(2) -0.0086(2) 0.0003(2) -0.0021(2)
W4 0.0312(2) 0.0324(3) 0.0378(3) 0.0021(2) -0.00087(19) 0.0036(2)
W5 0.0297(2) 0.0335(3) 0.0297(2) 0.0021(2) 0.00544(19) -0.00219(19)
W6 0.0271(2) 0.0377(3) 0.0313(2) 0.0004(2) 0.00320(19) -0.0059(2)

loop_
_atom_type_symbol
_atom_type_description
_atom_type_scat_dispersion_real
_atom_type_scat_dispersion_imag
_atom_type_scat_source
C C 0.0033 0.0016 'International Tables Vol C Tables 4.2.6.8 and 6.1.1.4'
H H 0.0000 0.0000 'International Tables Vol C Tables 4.2.6.8 and 6.1.1.4'
N N 0.0061 0.0033 'International Tables Vol C Tables 4.2.6.8 and 6.1.1.4'
O O 0.0106 0.0060 'International Tables Vol C Tables 4.2.6.8 and 6.1.1.4'
Cu Cu 0.3201 1.2651 'International Tables Vol C Tables 4.2.6.8 and 6.1.1.4'
W W -0.8490 6.8722 'International Tables Vol C Tables 4.2.6.8 and 6.1.1.4'

loop_
_geom_angle_atom_site_label_1
_geom_angle_atom_site_label_2
_geom_angle_atom_site_label_3
_geom_angle
N1 C1 C2 110.7(9)
N1 C1 H1A 109.5
C2 C1 H1A 109.5
N1 C1 H1B 109.5
C2 C1 H1B 109.5
H1A C1 H1B 108.1
N2 C2 C1 106.9(8)
N2 C2 H2A 110.3
C1 C2 H2A 110.3
N2 C2 H2B 110.3
C1 C2 H2B 110.3
H2A C2 H2B 108.6
N2 C3 C4 120.1(10)
N2 C3 C11 124.6(10)
C4 C3 C11 115.2(10)
C3 C4 C5 121.5(9)
C3 C4 H4A 106.9
C5 C4 H4A 106.9
C3 C4 H4B 106.9
C5 C4 H4B 106.9
H4A C4 H4B 106.7
N3 C5 C4 106.4(8)
N3 C5 C12 110.4(9)
C4 C5 C12 111.8(9)
N3 C5 C13 112.4(10)
C4 C5 C13 108.4(9)
C12 C5 C13 107.6(8)
C7 C6 N3 108.6(9)
C7 C6 H6A 110.0
N3 C6 H6A 110.0
C7 C6 H6B 110.0
N3 C6 H6B 110.0
H6A C6 H6B 108.4
C6 C7 N4 108.9(9)
C6 C7 H7A 109.9
N4 C7 H7A 109.9
C6 C7 H7B 109.9
N4 C7 H7B 109.9
H7A C7 H7B 108.3
N4 C8 C14 125.3(12)
N4 C8 C9 120.9(11)
C14 C8 C9 113.8(10)
C8 C9 C10 120.4(9)
C8 C9 H9A 107.2
C10 C9 H9A 107.2
C8 C9 H9B 107.2
C10 C9 H9B 107.2
H9A C9 H9B 106.9
N1 C10 C15 109.4(9)
N1 C10 C16 111.8(9)
C15 C10 C16 109.4(10)
N1 C10 C9 107.7(9)
C15 C10 C9 108.1(10)
C16 C10 C9 110.4(10)
C3 C11 H11A 109.5
C3 C11 H11B 109.5
H11A C11 H11B 109.5
C3 C11 H11C 109.5
H11A C11 H11C 109.5
H11B C11 H11C 109.5
C5 C12 H12A 109.5
C5 C12 H12B 109.5
H12A C12 H12B 109.5
C5 C12 H12C 109.5
H12A C12 H12C 109.5
H12B C12 H12C 109.5
C5 C13 H13A 109.5
C5 C13 H13B 109.5
H13A C13 H13B 109.5
C5 C13 H13C 109.5
H13A C13 H13C 109.5
H13B C13 H13C 109.5
C8 C14 H14A 109.5
C8 C14 H14B 109.5
H14A C14 H14B 109.5
C8 C14 H14C 109.5
H14A C14 H14C 109.5
H14B C14 H14C 109.5
C10 C15 H15A 109.5
C10 C15 H15B 109.5
H15A C15 H15B 109.5
C10 C15 H15C 109.5
H15A C15 H15C 109.5
H15B C15 H15C 109.5
C10 C16 H16A 109.5
C10 C16 H16B 109.5
H16A C16 H16B 109.5
C10 C16 H16C 109.5
H16A C16 H16C 109.5
H16B C16 H16C 109.5
C18 C17 H17A 109.5
C18 C17 H17B 109.5
H17A C17 H17B 109.5
C18 C17 H17C 109.5
H17A C17 H17C 109.5
H17B C17 H17C 109.5
N5 C18 C17 179.5(14)
N4 Cu1 N2 176.9(3)
N4 Cu1 N3 87.5(4)
N2 Cu1 N3 92.3(3)
N4 Cu1 N1 93.5(4)
N2 Cu1 N1 86.2(3)
N3 Cu1 N1 172.1(3)
N4 Cu1 N5 95.2(4)
N2 Cu1 N5 88.0(3)
N3 Cu1 N5 97.4(3)
N1 Cu1 N5 90.3(3)
C1 N1 C10 115.7(8)
C1 N1 Cu1 106.0(6)
C10 N1 Cu1 111.5(6)
C3 N2 C2 121.3(9)
C3 N2 Cu1 128.5(7)
C2 N2 Cu1 108.5(6)
C5 N3 C6 116.4(8)
C5 N3 Cu1 111.9(6)
C6 N3 Cu1 105.8(6)
C8 N4 C7 123.7(10)
C8 N4 Cu1 129.9(9)
C7 N4 Cu1 106.2(6)
C18 N5 Cu1 159.7(10)
W2 O2 W1 118.2(3)
W1 O3 W4 117.4(4)
W6 O4 W1 118.0(3)
W5 O5 W1 117.6(4)
W2 O7 W5 117.1(3)
W2 O8 W6 116.7(3)
W2 O10 W3 116.4(4)
W3 O11 W5 117.3(3)
W3 O13 W4 117.6(3)
W6 O14 W3 117.4(3)
W5 O16 W4 117.4(3)
W6 O17 W4 117.6(3)
W3 O19 W6 90.1(3)
W3 O19 W4 90.6(2)
W6 O19 W4 90.2(2)
W3 O19 W2 90.1(3)
W6 O19 W2 90.0(2)
W4 O19 W2 179.3(4)
W3 O19 W5 90.7(2)
W6 O19 W5 179.2(4)
W4 O19 W5 90.1(2)
W2 O19 W5 89.7(2)
W3 O19 W1 179.7(4)
W6 O19 W1 90.1(2)
W4 O19 W1 89.6(3)
W2 O19 W1 89.7(2)
W5 O19 W1 89.1(2)
O1 W1 O3 104.8(4)
O1 W1 O5 106.4(3)
O3 W1 O5 86.8(3)
O1 W1 O4 101.9(3)
O3 W1 O4 86.5(3)
O5 W1 O4 151.7(3)
O1 W1 O2 103.5(4)
O3 W1 O2 151.6(3)
O5 W1 O2 86.4(3)
O4 W1 O2 86.5(3)
O1 W1 O19 177.1(3)
O3 W1 O19 76.3(3)
O5 W1 O19 76.2(3)
O4 W1 O19 75.5(3)
O2 W1 O19 75.4(3)
O6 W2 O2 102.7(4)
O6 W2 O7 102.0(3)
O2 W2 O7 87.1(3)
O6 W2 O10 103.8(4)
O2 W2 O10 153.5(3)
O7 W2 O10 87.3(3)
O6 W2 O8 104.7(3)
O2 W2 O8 87.1(3)
O7 W2 O8 153.3(3)
O10 W2 O8 86.3(3)
O6 W2 O19 178.5(3)
O2 W2 O19 76.7(3)
O7 W2 O19 76.7(3)
O10 W2 O19 76.8(3)
O8 W2 O19 76.6(3)
O12 W3 O11 103.8(3)
O12 W3 O13 103.1(4)
O11 W3 O13 87.0(3)
O12 W3 O14 103.7(3)
O11 W3 O14 152.5(3)
O13 W3 O14 86.6(3)
O12 W3 O10 104.2(4)
O11 W3 O10 86.8(3)
O13 W3 O10 152.7(3)
O14 W3 O10 86.8(3)
O12 W3 O19 179.1(4)
O11 W3 O19 76.4(3)
O13 W3 O19 76.0(3)
O14 W3 O19 76.0(3)
O10 W3 O19 76.7(3)
O15 W4 O17 104.7(3)
O15 W4 O3 104.2(4)
O17 W4 O3 86.7(3)
O15 W4 O13 103.3(4)
O17 W4 O13 87.3(3)
O3 W4 O13 152.5(3)
O15 W4 O16 103.2(3)
O17 W4 O16 152.1(3)
O3 W4 O16 86.9(3)
O13 W4 O16 86.0(3)
O15 W4 O19 178.8(3)
O17 W4 O19 76.0(3)
O3 W4 O19 76.7(3)
O13 W4 O19 75.7(3)
O16 W4 O19 76.1(3)
O9 W5 O16 104.2(3)
O9 W5 O5 104.7(3)
O16 W5 O5 87.3(3)
O9 W5 O7 102.9(3)
O16 W5 O7 152.8(3)
O5 W5 O7 87.7(3)
O9 W5 O11 102.8(3)
O16 W5 O11 86.9(3)
O5 W5 O11 152.5(3)
O7 W5 O11 85.3(3)
O9 W5 O19 178.2(3)
O16 W5 O19 76.4(3)
O5 W5 O19 77.0(3)
O7 W5 O19 76.5(3)
O11 W5 O19 75.5(3)
O18 W6 O14 104.6(3)
O18 W6 O17 102.7(3)
O14 W6 O17 87.1(3)
O18 W6 O4 102.5(3)
O14 W6 O4 152.9(3)
O17 W6 O4 85.9(3)
O18 W6 O8 104.4(3)
O14 W6 O8 87.5(3)
O17 W6 O8 152.9(3)
O4 W6 O8 86.9(3)
O18 W6 O19 178.5(3)
O14 W6 O19 76.5(3)
O17 W6 O19 76.2(3)
O4 W6 O19 76.4(3)
O8 W6 O19 76.7(3)

loop_
_geom_bond_atom_site_label_1
_geom_bond_atom_site_label_2
_geom_bond_distance
C1 N1 1.477(14)
C1 C2 1.499(14)
C1 H1A 0.9700
C1 H1B 0.9700
C2 N2 1.468(12)
C2 H2A 0.9700
C2 H2B 0.9700
C3 N2 1.272(13)
C3 C4 1.492(14)
C3 C11 1.495(14)
C4 C5 1.521(14)
C4 H4A 0.9700
C4 H4B 0.9700
C5 N3 1.477(14)
C5 C12 1.530(14)
C5 C13 1.546(13)
C6 C7 1.448(15)
C6 N3 1.539(13)
C6 H6A 0.9700
C6 H6B 0.9700
C7 N4 1.515(13)
C7 H7A 0.9700
C7 H7B 0.9700
C8 N4 1.256(13)
C8 C14 1.499(16)
C8 C9 1.503(16)
C9 C10 1.534(16)
C9 H9A 0.9700
C9 H9B 0.9700
C10 N1 1.493(13)
C10 C15 1.524(15)
C10 C16 1.534(15)
C11 H11A 0.9600
C11 H11B 0.9600
C11 H11C 0.9600
C12 H12A 0.9600
C12 H12B 0.9600
C12 H12C 0.9600
C13 H13A 0.9600
C13 H13B 0.9600
C13 H13C 0.9600
C14 H14A 0.9600
C14 H14B 0.9600
C14 H14C 0.9600
C15 H15A 0.9600
C15 H15B 0.9600
C15 H15C 0.9600
C16 H16A 0.9600
C16 H16B 0.9600
C16 H16C 0.9600
C17 C18 1.458(14)
C17 H17A 0.9600
C17 H17B 0.9600
C17 H17C 0.9600
C18 N5 1.134(12)
Cu1 N4 1.964(9)
Cu1 N2 1.977(8)
Cu1 N3 2.015(8)
Cu1 N1 2.023(8)
Cu1 N5 2.407(10)
O1 W1 1.703(7)
O2 W2 1.898(7)
O2 W1 1.942(7)
O3 W1 1.912(7)
O3 W4 1.931(7)
O4 W6 1.922(7)
O4 W1 1.928(7)
O5 W5 1.911(7)
O5 W1 1.922(7)
O6 W2 1.687(7)
O7 W2 1.916(6)
O7 W5 1.928(6)
O8 W2 1.921(7)
O8 W6 1.932(7)
O9 W5 1.709(6)
O10 W2 1.921(7)
O10 W3 1.944(7)
O11 W3 1.913(7)
O11 W5 1.949(7)
O12 W3 1.698(8)
O13 W3 1.916(7)
O13 W4 1.931(7)
O14 W6 1.904(7)
O14 W3 1.931(6)
O15 W4 1.708(7)
O16 W5 1.908(7)
O16 W4 1.936(7)
O17 W6 1.909(7)
O17 W4 1.924(7)
O18 W6 1.722(7)
O19 W3 2.315(7)
O19 W6 2.315(7)
O19 W4 2.315(7)
O19 W2 2.325(7)
O19 W5 2.325(7)
O19 W1 2.347(7)

loop_
_geom_hbond_atom_site_label_D
_geom_hbond_atom_site_label_H
_geom_hbond_atom_site_label_A
_geom_hbond_distance_DH
_geom_hbond_distance_HA
_geom_hbond_distance_DA
_geom_hbond_angle_DHA
_geom_hbond_site_symmetry_A
C2 H2B O4 0.97 2.39 3.195(13) 139.9 2_665
C9 H9A O18 0.97 2.58 3.424(13) 145.8 2_665
C7 H7A O9 0.97 2.53 3.370(13) 144.3 .
C4 H4A O10 0.97 2.62 3.502(12) 151.5 .
C13 H13A O7 0.96 2.57 3.428(13) 149.4 .
